data_2104231
loop_
_publ_author_name
'Kalinowska-T\/lu\'scik, Justyna'
'Jarzembek, Krystyna'
'\'Sliwi\'nski, Jan'
'Oleksyn, Barbara J.'
'Kozik, Violetta'
'Pola\'nski, Jaros\/law'

_publ_section_title
;
 Bitter sweeteners: tetrazole derivatives of arylsulfonylalcanoids --
 synthesis, structure and comparative study
;
_journal_coeditor_code BS5063
_journal_issue 6
_journal_name_full 'Acta Crystallographica Section B'
_journal_page_first 760
_journal_page_last 770
_journal_paper_doi 10.1107/S0108768108027481
_journal_volume 64
_journal_year 2008
_chemical_formula_moiety 'C11 H14 N4 O3 S'
_chemical_formula_sum 'C11 H14 N4 O3 S'
_chemical_formula_weight 282.32
_chemical_name_systematic
;
 5-[1-(4-methoxophenylsulfonyl)propyl]-1H-tetrazol
;
_space_group_IT_number 14
_symmetry_cell_setting monoclinic
_symmetry_space_group_name_Hall '-P 2ybc'
_symmetry_space_group_name_H-M 'P 1 21/c 1'
_audit_creation_method 'WinGX routine CIF_UPDATE'
_cell_angle_alpha 90
_cell_angle_beta 99.3390(10)
_cell_angle_gamma 90
_cell_formula_units_Z 8
_cell_length_a 9.8188(2)
_cell_length_b 12.5801(2)
_cell_length_c 21.5687(5)
_cell_measurement_reflns_used 6960
_cell_measurement_temperature 293(2)
_cell_measurement_theta_max 30.034
_cell_measurement_theta_min 0.998
_cell_volume 2628.89(9)
_computing_cell_refinement 'HKL Scalepack (Otwinowski & Minor 1997)'
_computing_data_collection 'Collect (Nonius BV, 1997-2000)'
_computing_data_reduction 'HKL Denzo and Scalepack (Otwinowski & Minor 1997)'
_computing_structure_refinement 'SHELXL-97 (Sheldrick, 1997)'
_diffrn_measured_fraction_theta_full 0.993
_diffrn_measured_fraction_theta_max 0.993
_diffrn_measurement_device '95mm CCD camera on \k-goniostat'
_diffrn_measurement_device_type KappaCCD
_diffrn_measurement_method CCD
_diffrn_radiation_type MoK\a
_diffrn_radiation_wavelength 0.71073
_diffrn_reflns_av_R_equivalents 0.0403
_diffrn_reflns_limit_h_max 13
_diffrn_reflns_limit_h_min -13
_diffrn_reflns_limit_k_max 17
_diffrn_reflns_limit_k_min -16
_diffrn_reflns_limit_l_max 30
_diffrn_reflns_limit_l_min -30
_diffrn_reflns_number 21761
_diffrn_reflns_theta_full 29.99
_diffrn_reflns_theta_max 29.99
_diffrn_reflns_theta_min 2.6
_exptl_absorpt_coefficient_mu 0.257
_exptl_absorpt_correction_T_max 0.99
_exptl_absorpt_correction_T_min 0.94
_exptl_absorpt_correction_type multi-scan
_exptl_absorpt_process_details
;
 HKL Denzo and Scalepack (Otwinowski & Minor 1997)
;
_exptl_crystal_colour white
_exptl_crystal_density_diffrn 1.427
_exptl_crystal_density_method 'not measured'
_exptl_crystal_description plate
_exptl_crystal_F_000 1184
_exptl_crystal_size_max 0.25
_exptl_crystal_size_mid 0.24
_exptl_crystal_size_min 0.05
_refine_diff_density_max 0.213
_refine_diff_density_min -0.286
_refine_ls_extinction_coef 0.0031(7)
_refine_ls_extinction_expression Fc^*^=kFc[1+0.001xFc^2^\l^3^/sin(2\q)]^-1/4^
_refine_ls_extinction_method SHELXL
_refine_ls_goodness_of_fit_ref 1.015
_refine_ls_hydrogen_treatment mixed
_refine_ls_matrix_type full
_refine_ls_number_parameters 352
_refine_ls_number_reflns 7607
_refine_ls_number_restraints 0
_refine_ls_restrained_S_all 1.015
_refine_ls_R_factor_gt 0.0582
_refine_ls_shift/su_max 0
_refine_ls_structure_factor_coef Fsqd
_refine_ls_weighting_details 'calc w=1/[\s^2^(Fo^2^)+(0.0470P)^2^+0.7470P] where P=(Fo^2^+2Fc^2^)/3'
_refine_ls_weighting_scheme calc
_refine_ls_wR_factor_ref 0.1392
_reflns_number_gt 4077
_reflns_number_total 7607
_reflns_threshold_expression >2sigma(I)
_cod_data_source_file bs5063.cif
_cod_data_source_block (3)
_cod_original_sg_symbol_Hall -P2ybc
_cod_original_sg_symbol_H-M P21/c
_cod_database_code 2104231

loop_
_symmetry_equiv_pos_as_xyz
'x, y, z'
'-x, y+1/2, -z+1/2'
'-x, -y, -z'
'x, -y-1/2, z-1/2'

loop_
_atom_site_type_symbol
_atom_site_label
_atom_site_fract_x
_atom_site_fract_y
_atom_site_fract_z
_atom_site_U_iso_or_equiv
_atom_site_adp_type
_atom_site_calc_flag
_atom_site_refinement_flags
_atom_site_occupancy
O O13 0.95780(19) -0.1304(2) 0.53118(8) 0.0887(7) Uani d . 1
O O23 0.47542(19) 0.6583(2) 0.53233(9) 0.0954(7) Uani d . 1
C C211 0.5797(3) 0.7253(3) 0.51917(15) 0.0937(11) Uani d . 1
H H21A 0.6508 0.7298 0.5553 0.112 Uiso calc R 1
H H21B 0.5424 0.7948 0.5089 0.112 Uiso calc R 1
H H21C 0.6178 0.6974 0.4842 0.112 Uiso calc R 1
C C111 1.0468(3) -0.2161(3) 0.52395(15) 0.1043(12) Uani d . 1
H H11A 1.1173 -0.2207 0.5603 0.125 Uiso calc R 1
H H11B 1.0887 -0.2047 0.4873 0.125 Uiso calc R 1
H H11C 0.9949 -0.281 0.5194 0.125 Uiso calc R 1
S S11 0.47826(5) -0.03305(4) 0.34019(3) 0.04463(17) Uani d . 1
S S21 -0.01692(5) 0.56510(5) 0.34616(3) 0.04632(17) Uani d . 1
N N21 0.06302(17) 0.31198(14) 0.32066(8) 0.0389(4) Uani d . 1
H H21 -0.016(2) 0.298(2) 0.3236(11) 0.068(8) Uiso d . 1
N N23 0.27298(16) 0.28213(14) 0.32071(9) 0.0444(4) Uani d . 1
C C28 0.11640(17) 0.40033(16) 0.30102(9) 0.0337(4) Uani d . 1
N N11 0.56324(17) 0.21935(14) 0.32029(8) 0.0389(4) Uani d . 1
H H11 0.484(3) 0.232(2) 0.3264(11) 0.071(8) Uiso d . 1
N N12 0.66293(16) 0.29188(14) 0.33413(9) 0.0441(4) Uani d . 1
N N22 0.16159(16) 0.23763(13) 0.33309(9) 0.0437(4) Uani d . 1
C C27 0.04039(18) 0.49941(16) 0.28083(10) 0.0386(5) Uani d . 1
H H27 0.1038 0.5474 0.2639 0.046 Uiso calc R 1
N N13 0.77295(15) 0.24893(14) 0.31909(8) 0.0429(4) Uani d . 1
N N14 0.74627(15) 0.14915(14) 0.29618(8) 0.0425(4) Uani d . 1
O O21 -0.09855(15) 0.49102(14) 0.37500(8) 0.0625(5) Uani d . 1
N N24 0.24906(15) 0.38370(14) 0.30052(8) 0.0425(4) Uani d . 1
C C18 0.61374(17) 0.13206(15) 0.29742(9) 0.0342(4) Uani d . 1
O O11 0.39372(15) 0.04011(13) 0.36838(8) 0.0600(5) Uani d . 1
C C17 0.53628(18) 0.03459(15) 0.27558(10) 0.0372(5) Uani d . 1
H H17 0.5992 -0.0131 0.2581 0.045 Uiso calc R 1
O O12 0.41945(16) -0.13200(12) 0.31597(8) 0.0608(5) Uani d . 1
O O22 -0.07812(15) 0.66376(13) 0.32243(8) 0.0632(5) Uani d . 1
C C29 -0.08507(19) 0.48022(17) 0.22902(10) 0.0446(5) Uani d . 1
H H29A -0.146 0.4287 0.2437 0.053 Uiso calc R 1
H H29B -0.1359 0.5461 0.2204 0.053 Uiso calc R 1
C C21 0.1331(2) 0.59327(18) 0.39995(10) 0.0447(5) Uani d . 1
C C12 0.7148(2) -0.14107(17) 0.38388(10) 0.0446(5) Uani d . 1
H H12 0.698 -0.1787 0.3463 0.054 Uiso calc R 1
C C19 0.41110(19) 0.05498(17) 0.22442(10) 0.0427(5) Uani d . 1
H H19A 0.3582 -0.0101 0.2164 0.051 Uiso calc R 1
H H19B 0.3521 0.108 0.2392 0.051 Uiso calc R 1
C C26 0.2199(2) 0.67392(18) 0.38801(11) 0.0487(6) Uani d . 1
H H26 0.2008 0.7123 0.3508 0.058 Uiso calc R 1
C C11 0.6265(2) -0.05972(17) 0.39478(10) 0.0432(5) Uani d . 1
C C13 0.8277(2) -0.16664(19) 0.42843(10) 0.0488(6) Uani d . 1
H H13 0.8872 -0.2208 0.4208 0.059 Uiso calc R 1
C C25 0.3360(2) 0.6979(2) 0.43156(11) 0.0538(6) Uani d . 1
H H25 0.395 0.7521 0.4235 0.065 Uiso calc R 1
C C110 0.4542(2) 0.0931(2) 0.16384(11) 0.0582(6) Uani d . 1
H H10A 0.3736 0.1052 0.133 0.07 Uiso calc R 1
H H10B 0.5111 0.0402 0.1487 0.07 Uiso calc R 1
H H10C 0.5053 0.1582 0.1715 0.07 Uiso calc R 1
C C24 0.3634(2) 0.6409(2) 0.48672(12) 0.0640(7) Uani d . 1
C C210 -0.0417(2) 0.4400(2) 0.16911(11) 0.0612(7) Uani d . 1
H H20A -0.122 0.4289 0.138 0.073 Uiso calc R 1
H H20B 0.0073 0.3742 0.1773 0.073 Uiso calc R 1
H H20C 0.0173 0.4915 0.154 0.073 Uiso calc R 1
C C23 0.2734(3) 0.5627(3) 0.49930(14) 0.0796(9) Uani d . 1
H H23 0.2897 0.5267 0.5375 0.096 Uiso calc R 1
C C15 0.7625(3) -0.0297(3) 0.49490(13) 0.0782(9) Uani d . 1
H H15 0.7782 0.0074 0.5327 0.094 Uiso calc R 1
C C16 0.6519(3) -0.0036(2) 0.45024(13) 0.0670(7) Uani d . 1
H H16 0.5939 0.0519 0.4574 0.08 Uiso calc R 1
C C14 0.8514(2) -0.1112(2) 0.48434(11) 0.0594(7) Uani d . 1
C C22 0.1603(3) 0.5377(2) 0.45590(13) 0.0661(7) Uani d . 1
H H22 0.1016 0.4833 0.4641 0.079 Uiso calc R 1

loop_
_atom_site_aniso_label
_atom_site_aniso_U_11
_atom_site_aniso_U_22
_atom_site_aniso_U_33
_atom_site_aniso_U_12
_atom_site_aniso_U_13
_atom_site_aniso_U_23
O13 0.0665(12) 0.145(2) 0.0498(12) 0.0209(13) -0.0065(9) -0.0156(12)
O23 0.0649(12) 0.165(2) 0.0537(12) -0.0244(13) 0.0004(10) 0.0165(13)
C211 0.0677(18) 0.139(3) 0.071(2) -0.026(2) -0.0014(15) -0.013(2)
C111 0.087(2) 0.144(3) 0.072(2) 0.036(2) -0.0164(17) 0.015(2)
S11 0.0341(3) 0.0440(3) 0.0568(4) -0.0039(2) 0.0108(2) 0.0059(3)
S21 0.0337(3) 0.0447(3) 0.0623(4) 0.0021(2) 0.0130(3) -0.0085(3)
N21 0.0257(8) 0.0371(10) 0.0549(12) -0.0020(7) 0.0094(8) 0.0033(8)
N23 0.0298(8) 0.0429(11) 0.0608(12) 0.0059(8) 0.0085(8) 0.0029(9)
C28 0.0256(9) 0.0363(11) 0.0402(12) -0.0002(8) 0.0083(8) -0.0006(9)
N11 0.0264(8) 0.0354(10) 0.0566(12) 0.0000(7) 0.0120(8) -0.0011(8)
N12 0.0346(9) 0.0389(11) 0.0592(12) -0.0049(8) 0.0089(8) -0.0018(9)
N22 0.0333(9) 0.0374(10) 0.0606(12) 0.0037(8) 0.0086(8) 0.0036(9)
C27 0.0285(9) 0.0354(11) 0.0539(13) 0.0005(8) 0.0132(9) 0.0022(10)
N13 0.0292(8) 0.0429(11) 0.0567(12) -0.0051(8) 0.0079(8) -0.0006(9)
N14 0.0257(8) 0.0442(11) 0.0592(12) -0.0017(7) 0.0119(8) -0.0037(9)
O21 0.0469(9) 0.0726(12) 0.0757(12) -0.0131(8) 0.0328(8) -0.0118(9)
N24 0.0260(8) 0.0429(11) 0.0604(12) 0.0014(7) 0.0129(8) 0.0026(9)
C18 0.0252(9) 0.0354(11) 0.0424(12) 0.0033(8) 0.0071(8) 0.0010(9)
O11 0.0435(8) 0.0705(12) 0.0719(12) 0.0094(8) 0.0271(8) 0.0102(9)
C17 0.0289(9) 0.0347(12) 0.0501(13) -0.0005(8) 0.0130(9) -0.0021(9)
O12 0.0545(9) 0.0461(10) 0.0767(12) -0.0197(8) -0.0040(8) 0.0120(8)
O22 0.0531(9) 0.0496(10) 0.0821(13) 0.0193(8) -0.0037(8) -0.0154(9)
C29 0.0353(10) 0.0449(13) 0.0535(14) 0.0084(9) 0.0075(10) 0.0056(11)
C21 0.0395(11) 0.0454(13) 0.0510(14) 0.0008(10) 0.0131(10) -0.0003(11)
C12 0.0466(12) 0.0459(13) 0.0420(13) -0.0002(10) 0.0088(10) -0.0049(10)
C19 0.0323(10) 0.0442(13) 0.0513(14) -0.0049(9) 0.0060(9) -0.0018(10)
C26 0.0448(12) 0.0526(15) 0.0502(14) -0.0022(11) 0.0122(10) 0.0026(11)
C11 0.0419(11) 0.0443(13) 0.0443(13) -0.0042(10) 0.0098(9) -0.0018(10)
C13 0.0446(12) 0.0544(15) 0.0484(15) 0.0067(11) 0.0101(10) 0.0009(11)
C25 0.0477(13) 0.0605(16) 0.0564(16) -0.0140(11) 0.0176(11) -0.0027(12)
C110 0.0577(14) 0.0633(17) 0.0537(15) -0.0040(12) 0.0090(12) 0.0050(13)
C24 0.0464(13) 0.099(2) 0.0472(16) -0.0024(14) 0.0084(12) 0.0038(15)
C210 0.0623(15) 0.0685(17) 0.0531(16) 0.0084(13) 0.0102(12) 0.0004(13)
C23 0.0639(17) 0.106(2) 0.0673(19) -0.0070(16) 0.0045(14) 0.0376(17)
C15 0.0667(17) 0.106(3) 0.0592(18) 0.0127(16) 0.0019(14) -0.0369(17)
C16 0.0570(15) 0.0723(19) 0.0703(19) 0.0121(13) 0.0069(13) -0.0255(15)
C14 0.0459(13) 0.088(2) 0.0433(14) -0.0002(13) 0.0040(11) -0.0042(13)
C22 0.0538(14) 0.0677(18) 0.0762(19) -0.0093(13) 0.0083(13) 0.0216(15)

loop_
_atom_type_symbol
_atom_type_description
_atom_type_scat_dispersion_real
_atom_type_scat_dispersion_imag
_atom_type_scat_source
C C 0.0033 0.0016 'International Tables Vol C Tables 4.2.6.8 and 6.1.1.4'
H H 0 0 'International Tables Vol C Tables 4.2.6.8 and 6.1.1.4'
N N 0.0061 0.0033 'International Tables Vol C Tables 4.2.6.8 and 6.1.1.4'
O O 0.0106 0.006 'International Tables Vol C Tables 4.2.6.8 and 6.1.1.4'
S S 0.1246 0.1234 'International Tables Vol C Tables 4.2.6.8 and 6.1.1.4'

loop_
_geom_angle_atom_site_label_1
_geom_angle_atom_site_label_2
_geom_angle_atom_site_label_3
_geom_angle
C14 O13 C111 118.1(2)
C24 O23 C211 118.9(2)
O23 C211 H21A 109.5
O23 C211 H21B 109.5
H21A C211 H21B 109.5
O23 C211 H21C 109.5
H21A C211 H21C 109.5
H21B C211 H21C 109.5
O13 C111 H11A 109.5
O13 C111 H11B 109.5
H11A C111 H11B 109.5
O13 C111 H11C 109.5
H11A C111 H11C 109.5
H11B C111 H11C 109.5
O12 S11 O11 118.90(10)
O12 S11 C11 108.69(10)
O11 S11 C11 108.20(10)
O12 S11 C17 106.69(10)
O11 S11 C17 107.53(9)
C11 S11 C17 106.14(9)
O21 S21 O22 118.99(10)
O21 S21 C21 108.20(11)
O22 S21 C21 108.57(10)
O21 S21 C27 107.97(10)
O22 S21 C27 106.47(10)
C21 S21 C27 105.92(9)
C28 N21 N22 109.77(15)
C28 N21 H21 130.2(18)
N22 N21 H21 120.0(18)
N22 N23 N24 111.41(15)
N24 C28 N21 108.12(17)
N24 C28 C27 125.54(17)
N21 C28 C27 126.31(15)
C18 N11 N12 110.03(15)
C18 N11 H11 129.1(18)
N12 N11 H11 120.8(18)
N13 N12 N11 105.65(16)
N23 N22 N21 105.28(16)
C28 C27 C29 112.74(17)
C28 C27 S21 111.26(14)
C29 C27 S21 108.94(12)
C28 C27 H27 107.9
C29 C27 H27 107.9
S21 C27 H27 107.9
N12 N13 N14 110.91(15)
C18 N14 N13 105.96(15)
C28 N24 N23 105.42(15)
N14 C18 N11 107.45(17)
N14 C18 C17 125.79(17)
N11 C18 C17 126.74(15)
C18 C17 C19 113.64(17)
C18 C17 S11 110.85(14)
C19 C17 S11 108.56(12)
C18 C17 H17 107.9
C19 C17 H17 107.9
S11 C17 H17 107.9
C210 C29 C27 111.65(16)
C210 C29 H29A 109.3
C27 C29 H29A 109.3
C210 C29 H29B 109.3
C27 C29 H29B 109.3
H29A C29 H29B 108
C26 C21 C22 119.9(2)
C26 C21 S21 120.24(18)
C22 C21 S21 119.79(18)
C13 C12 C11 120.5(2)
C13 C12 H12 119.8
C11 C12 H12 119.8
C110 C19 C17 111.71(16)
C110 C19 H19A 109.3
C17 C19 H19A 109.3
C110 C19 H19B 109.3
C17 C19 H19B 109.3
H19A C19 H19B 107.9
C21 C26 C25 119.9(2)
C21 C26 H26 120
C25 C26 H26 120
C16 C11 C12 119.7(2)
C16 C11 S11 119.99(18)
C12 C11 S11 120.17(17)
C14 C13 C12 119.5(2)
C14 C13 H13 120.3
C12 C13 H13 120.3
C24 C25 C26 119.7(2)
C24 C25 H25 120.1
C26 C25 H25 120.1
C19 C110 H10A 109.5
C19 C110 H10B 109.5
H10A C110 H10B 109.5
C19 C110 H10C 109.5
H10A C110 H10C 109.5
H10B C110 H10C 109.5
O23 C24 C25 124.0(2)
O23 C24 C23 116.0(2)
C25 C24 C23 120.0(2)
C29 C210 H20A 109.5
C29 C210 H20B 109.5
H20A C210 H20B 109.5
C29 C210 H20C 109.5
H20A C210 H20C 109.5
H20B C210 H20C 109.5
C22 C23 C24 120.3(3)
C22 C23 H23 119.9
C24 C23 H23 119.9
C16 C15 C14 120.6(2)
C16 C15 H15 119.7
C14 C15 H15 119.7
C15 C16 C11 120.0(2)
C15 C16 H16 120
C11 C16 H16 120
O13 C14 C13 124.3(2)
O13 C14 C15 116.1(2)
C13 C14 C15 119.7(2)
C23 C22 C21 120.1(2)
C23 C22 H22 119.9
C21 C22 H22 119.9

loop_
_geom_bond_atom_site_label_1
_geom_bond_atom_site_label_2
_geom_bond_distance
O13 C14 1.352(3)
O13 C111 1.413(4)
O23 C24 1.369(3)
O23 C211 1.390(3)
C211 H21A 0.96
C211 H21B 0.96
C211 H21C 0.96
C111 H11A 0.96
C111 H11B 0.96
C111 H11C 0.96
S11 O12 1.4346(16)
S11 O11 1.4386(15)
S11 C11 1.750(2)
S11 C17 1.802(2)
S21 O21 1.4351(16)
S21 O22 1.4366(16)
S21 C21 1.757(2)
S21 C27 1.801(2)
N21 C28 1.327(2)
N21 N22 1.341(2)
N21 H21 0.81(2)
N23 N22 1.295(2)
N23 N24 1.358(2)
C28 N24 1.321(2)
C28 C27 1.481(3)
N11 C18 1.332(2)
N11 N12 1.336(2)
N11 H11 0.82(2)
N12 N13 1.295(2)
C27 C29 1.542(3)
C27 H27 0.98
N13 N14 1.359(2)
N14 C18 1.323(2)
C18 C17 1.479(3)
C17 C19 1.534(3)
C17 H17 0.98
C29 C210 1.512(3)
C29 H29A 0.97
C29 H29B 0.97
C21 C26 1.376(3)
C21 C22 1.382(3)
C12 C13 1.382(3)
C12 C11 1.386(3)
C12 H12 0.93
C19 C110 1.515(3)
C19 H19A 0.97
C19 H19B 0.97
C26 C25 1.387(3)
C26 H26 0.93
C11 C16 1.376(3)
C13 C14 1.380(3)
C13 H13 0.93
C25 C24 1.377(3)
C25 H25 0.93
C110 H10A 0.96
C110 H10B 0.96
C110 H10C 0.96
C24 C23 1.379(4)
C210 H20A 0.96
C210 H20B 0.96
C210 H20C 0.96
C23 C22 1.368(4)
C23 H23 0.93
C15 C16 1.370(4)
C15 C14 1.388(4)
C15 H15 0.93
C16 H16 0.93
C22 H22 0.93

loop_
_geom_hbond_atom_site_label_D
_geom_hbond_atom_site_label_H
_geom_hbond_atom_site_label_A
_geom_hbond_site_symmetry_A
_geom_hbond_distance_DH
_geom_hbond_distance_HA
_geom_hbond_distance_DA
_geom_hbond_angle_DHA
N11 H11 N23 . 0.82(2) 2.16(2) 2.959(2) 166(2)
N21 H21 N13 1_455 0.81(2) 2.15(2) 2.951(2) 172(2)

loop_
_geom_torsion_atom_site_label_1
_geom_torsion_atom_site_label_2
_geom_torsion_atom_site_label_3
_geom_torsion_atom_site_label_4
_geom_torsion
N22 N21 C28 N24 0.1(2)
N22 N21 C28 C27 178.05(19)
C18 N11 N12 N13 0.6(2)
N24 N23 N22 N21 0.0(2)
C28 N21 N22 N23 -0.1(2)
N24 C28 C27 C29 123.8(2)
N21 C28 C27 C29 -53.8(3)
N24 C28 C27 S21 -113.48(19)
N21 C28 C27 S21 68.9(2)
O21 S21 C27 C28 -56.02(16)
O22 S21 C27 C28 175.13(13)
C21 S21 C27 C28 59.69(16)
O21 S21 C27 C29 68.86(16)
O22 S21 C27 C29 -59.98(16)
C21 S21 C27 C29 -175.42(14)
N11 N12 N13 N14 -0.5(2)
N12 N13 N14 C18 0.3(2)
N21 C28 N24 N23 -0.1(2)
C27 C28 N24 N23 -178.06(19)
N22 N23 N24 C28 0.1(2)
N13 N14 C18 N11 0.1(2)
N13 N14 C18 C17 178.58(19)
N12 N11 C18 N14 -0.5(2)
N12 N11 C18 C17 -178.90(19)
N14 C18 C17 C19 -122.5(2)
N11 C18 C17 C19 55.7(3)
N14 C18 C17 S11 114.9(2)
N11 C18 C17 S11 -66.9(2)
O12 S11 C17 C18 -173.24(13)
O11 S11 C17 C18 58.17(15)
C11 S11 C17 C18 -57.45(15)
O12 S11 C17 C19 61.27(16)
O11 S11 C17 C19 -67.32(16)
C11 S11 C17 C19 177.06(14)
C28 C27 C29 C210 -64.4(2)
S21 C27 C29 C210 171.63(16)
O21 S21 C21 C26 -170.35(17)
O22 S21 C21 C26 -39.9(2)
C27 S21 C21 C26 74.09(19)
O21 S21 C21 C22 6.4(2)
O22 S21 C21 C22 136.8(2)
C27 S21 C21 C22 -109.2(2)
C18 C17 C19 C110 66.6(2)
S11 C17 C19 C110 -169.53(15)
C22 C21 C26 C25 1.3(3)
S21 C21 C26 C25 178.04(16)
C13 C12 C11 C16 0.3(3)
C13 C12 C11 S11 -176.21(16)
O12 S11 C11 C16 -137.7(2)
O11 S11 C11 C16 -7.3(2)
C17 S11 C11 C16 107.9(2)
O12 S11 C11 C12 38.9(2)
O11 S11 C11 C12 169.28(16)
C17 S11 C11 C12 -75.56(19)
C11 C12 C13 C14 0.6(3)
C21 C26 C25 C24 -0.3(3)
C211 O23 C24 C25 -10.4(4)
C211 O23 C24 C23 171.2(3)
C26 C25 C24 O23 179.7(2)
C26 C25 C24 C23 -2.0(4)
O23 C24 C23 C22 -178.4(3)
C25 C24 C23 C22 3.2(4)
C14 C15 C16 C11 1.3(4)
C12 C11 C16 C15 -1.3(4)
S11 C11 C16 C15 175.3(2)
C111 O13 C14 C13 -3.3(4)
C111 O13 C14 C15 176.7(3)
C12 C13 C14 O13 179.4(2)
C12 C13 C14 C15 -0.6(4)
C16 C15 C14 O13 179.7(3)
C16 C15 C14 C13 -0.3(4)
C24 C23 C22 C21 -2.1(4)
C26 C21 C22 C23 -0.1(4)
S21 C21 C22 C23 -176.9(2)
